data_7241919
loop_
_publ_author_name
'Jung, Mi-Hee'

_publ_section_title
;
 Exploration of two-dimensional perovskites incorporating methylammonium
 for high performance solar cells
;
_journal_issue 5
_journal_name_full CrystEngComm
_journal_page_first 1181
_journal_page_last 1200
_journal_paper_doi 10.1039/D0CE01469A
_journal_volume 23
_journal_year 2021
_chemical_formula_sum 'C16 I4 N2 Pb'
_chemical_formula_weight 934.97
_space_group_crystal_system monoclinic
_space_group_IT_number 12
_space_group_name_Hall '-C 2y'
_space_group_name_H-M_alt 'C 1 2/m 1'
_audit_creation_method SHELXL-2013
_audit_update_record
;
2018-11-16 deposited with the CCDC.	2020-12-17 downloaded from the CCDC.
;
_cell_angle_alpha 90
_cell_angle_beta 93.6350(19)
_cell_angle_gamma 90
_cell_formula_units_Z 2
_cell_length_a 32.5719(16)
_cell_length_b 6.1388(3)
_cell_length_c 6.1894(3)
_cell_measurement_reflns_used 9151
_cell_measurement_temperature 223(2)
_cell_measurement_theta_max 28.35
_cell_measurement_theta_min 2.51
_cell_volume 1235.10(10)
_computing_cell_refinement 'D8 Venture'
_computing_data_collection 'D8 Venture'
_computing_data_reduction 'D8 Venture'
_computing_molecular_graphics 'Bruker SHELXTL'
_computing_publication_material 'Bruker SHELXTL'
_computing_structure_refinement 'SHELXL-2013 (Sheldrick, 2013)'
_computing_structure_solution 'Bruker SHELXTL'
_diffrn_ambient_temperature 223(2)
_diffrn_measured_fraction_theta_full 0.999
_diffrn_measured_fraction_theta_max 0.998
_diffrn_measurement_device_type 'PHOTON 100 CMOS'
_diffrn_measurement_method '\f and \w scans'
_diffrn_radiation_type MoK\a
_diffrn_radiation_wavelength 0.71073
_diffrn_reflns_av_R_equivalents 0.0404
_diffrn_reflns_av_unetI/netI 0.0152
_diffrn_reflns_Laue_measured_fraction_full 0.999
_diffrn_reflns_Laue_measured_fraction_max 0.998
_diffrn_reflns_limit_h_max 43
_diffrn_reflns_limit_h_min -43
_diffrn_reflns_limit_k_max 8
_diffrn_reflns_limit_k_min -8
_diffrn_reflns_limit_l_max 8
_diffrn_reflns_limit_l_min -8
_diffrn_reflns_number 24619
_diffrn_reflns_point_group_measured_fraction_full 0.999
_diffrn_reflns_point_group_measured_fraction_max 0.998
_diffrn_reflns_theta_full 25.242
_diffrn_reflns_theta_max 28.351
_diffrn_reflns_theta_min 2.506
_exptl_absorpt_coefficient_mu 11.828
_exptl_absorpt_correction_T_max 0.242
_exptl_absorpt_correction_T_min 0.073
_exptl_absorpt_correction_type multi-scan
_exptl_absorpt_process_details '(SADABS V2012/1 (Bruker AXS Inc.)'
_exptl_crystal_colour orange
_exptl_crystal_density_diffrn 2.514
_exptl_crystal_description Plate
_exptl_crystal_F_000 808
_exptl_crystal_size_max 0.240
_exptl_crystal_size_mid 0.200
_exptl_crystal_size_min 0.120
_refine_diff_density_max 2.366
_refine_diff_density_min -1.581
_refine_diff_density_rms 0.165
_refine_ls_extinction_method none
_refine_ls_goodness_of_fit_ref 1.106
_refine_ls_hydrogen_treatment undef
_refine_ls_matrix_type full
_refine_ls_number_parameters 85
_refine_ls_number_reflns 1688
_refine_ls_number_restraints 12
_refine_ls_restrained_S_all 1.102
_refine_ls_R_factor_all 0.0285
_refine_ls_R_factor_gt 0.0283
_refine_ls_shift/su_max 0.001
_refine_ls_shift/su_mean 0.000
_refine_ls_structure_factor_coef Fsqd
_refine_ls_weighting_details 'w=1/[\s^2^(Fo^2^)+(0.0498P)^2^+7.2789P] where P=(Fo^2^+2Fc^2^)/3'
_refine_ls_weighting_scheme calc
_refine_ls_wR_factor_gt 0.0802
_refine_ls_wR_factor_ref 0.0804
_reflns_Friedel_coverage 0.000
_reflns_number_gt 1678
_reflns_number_total 1688
_reflns_threshold_expression 'I > 2\s(I)'
_cod_data_source_file d0ce01469a2.cif
_cod_data_source_block No2
_cod_depositor_comments
;
The following automatic conversions were performed:

data item '_exptl_absorpt_correction_type' value 'Multi-scan' was
changed to 'multi-scan' in accordance with the
/home/data/users/saulius/crontab/automatic-downloads/rss-feeds/RSC/lib/dictionaries/cif_core.dic
dictionary named 'cif_core.dic' version 2.4.2 last updated on
2011-04-26.

Automatic conversion script
Id: cif_fix_values 7556 2019-12-06 15:28:31Z antanas 

 Adding full bibliography for 7241916--7241921.cif.
;
_cod_original_sg_symbol_H-M 'C 2/m'
_cod_database_code 7241919
_shelx_space_group_comment
; 
The symmetry employed for this shelxl refinement is uniquely defined 
by the following loop, which should always be used as a source of 
symmetry information in preference to the above space-group names. 
They are only intended as comments. 
;
_shelx_estimated_absorpt_t_min 0.164
_shelx_estimated_absorpt_t_max 0.331
_shelxl_version_number 2013-4

loop_
_space_group_symop_operation_xyz
'x, y, z'
'-x, y, -z'
'x+1/2, y+1/2, z'
'-x+1/2, y+1/2, -z'
'-x, -y, -z'
'x, -y, z'
'-x+1/2, -y+1/2, -z'
'x+1/2, -y+1/2, z'

loop_
_atom_site_label
_atom_site_type_symbol
_atom_site_fract_x
_atom_site_fract_y
_atom_site_fract_z
_atom_site_U_iso_or_equiv
_atom_site_adp_type
_atom_site_occupancy
_atom_site_site_symmetry_order
_atom_site_calc_flag
_atom_site_refinement_flags_posn
_atom_site_refinement_flags_adp
_atom_site_refinement_flags_occupancy
_atom_site_disorder_assembly
_atom_site_disorder_group
Pb1 Pb 0.0000 1.0000 1.0000 0.02261(11) Uani 1 4 d S T P . .
I1 I 0.09858(2) 1.0000 1.04631(9) 0.04288(15) Uani 1 2 d S T P . .
I2 I -0.00090(3) 0.5000 0.87790(14) 0.03215(19) Uani 0.5 2 d S T P . .
I3 I 0.0000 1.11905(15) 0.5000 0.03148(19) Uani 0.5 2 d S T P . .
C1 C 0.1705(2) 0.4346(11) 0.4930(9) 0.038(2) Uani 0.5 1 d DG . P . .
C2 C 0.1839(3) 0.2334(11) 0.5726(13) 0.062(4) Uani 0.5 1 d DG . P . .
C3 C 0.2087(3) 0.1032(13) 0.451(2) 0.086(6) Uani 0.5 1 d G . P . .
C4 C 0.2201(3) 0.174(2) 0.2506(19) 0.090(5) Uani 0.5 1 d G U P . .
C5 C 0.2067(3) 0.376(2) 0.1709(12) 0.096(8) Uani 0.5 1 d G . P . .
C6 C 0.1819(2) 0.5011(15) 0.2921(10) 0.057(2) Uani 1 2 d G T P . .
C7 C 0.1428(3) 0.5727(15) 0.6157(15) 0.061(4) Uani 0.5 1 d D . P . .
C8 C 0.0982(3) 0.604(5) 0.565(3) 0.066(9) Uiso 0.25 1 d D . P . .
C8* C 0.0994(4) 0.472(5) 0.597(2) 0.039(5) Uiso 0.25 1 d D . P . .
N1 N 0.0810(4) 0.5000 0.3632(19) 0.119(5) Uani 1 2 d DS T P . .

loop_
_atom_site_aniso_label
_atom_site_aniso_U_11
_atom_site_aniso_U_22
_atom_site_aniso_U_33
_atom_site_aniso_U_23
_atom_site_aniso_U_13
_atom_site_aniso_U_12
Pb1 0.02936(17) 0.01876(16) 0.01983(15) 0.000 0.00249(10) 0.000
I1 0.0287(2) 0.0514(3) 0.0486(3) 0.000 0.00335(19) 0.000
I2 0.0431(4) 0.0151(3) 0.0378(4) 0.000 -0.0004(3) 0.000
I3 0.0429(4) 0.0349(5) 0.0172(3) 0.000 0.0057(3) 0.000
C1 0.032(4) 0.037(5) 0.043(5) -0.001(4) -0.009(4) -0.002(3)
C2 0.072(9) 0.034(6) 0.076(8) -0.006(6) -0.025(7) 0.012(6)
C3 0.062(8) 0.057(9) 0.133(16) -0.033(10) -0.036(9) 0.008(7)
C4 0.090(6) 0.091(6) 0.090(6) -0.0005(10) 0.0058(11) 0.0001(10)
C5 0.065(8) 0.17(2) 0.054(7) -0.039(11) 0.012(6) -0.037(11)
C6 0.042(4) 0.084(7) 0.045(4) 0.000 0.000(3) 0.000
C7 0.045(6) 0.066(9) 0.071(8) -0.037(6) 0.000(5) -0.001(5)
N1 0.069(7) 0.120(12) 0.167(15) 0.000 0.006(8) 0.000

loop_
_atom_type_symbol
_atom_type_description
_atom_type_scat_dispersion_real
_atom_type_scat_dispersion_imag
_atom_type_scat_source
C C 0.0033 0.0016 'International Tables Vol C Tables 4.2.6.8 and 6.1.1.4'
N N 0.0061 0.0033 'International Tables Vol C Tables 4.2.6.8 and 6.1.1.4'
I I -0.4742 1.8119 'International Tables Vol C Tables 4.2.6.8 and 6.1.1.4'
Pb Pb -3.3944 10.1111 'International Tables Vol C Tables 4.2.6.8 and 6.1.1.4'

loop_
_geom_angle_atom_site_label_1
_geom_angle_atom_site_label_2
_geom_angle_atom_site_label_3
_geom_angle
_geom_angle_site_symmetry_1
_geom_angle_site_symmetry_3
_geom_angle_publ_flag
I2 Pb1 I2 180.0 . 5_577 ?
I2 Pb1 I2 27.62(3) . 5_567 ?
I2 Pb1 I2 152.38(3) 5_577 5_567 ?
I2 Pb1 I2 152.38(3) . 1_565 ?
I2 Pb1 I2 27.62(3) 5_577 1_565 ?
I2 Pb1 I2 180.0 5_567 1_565 ?
I2 Pb1 I3 89.49(2) . . ?
I2 Pb1 I3 90.51(2) 5_577 . ?
I2 Pb1 I3 117.09(2) 5_567 . ?
I2 Pb1 I3 62.91(2) 1_565 . ?
I2 Pb1 I3 62.91(2) . 5_576 ?
I2 Pb1 I3 117.09(2) 5_577 5_576 ?
I2 Pb1 I3 90.51(2) 5_567 5_576 ?
I2 Pb1 I3 89.49(2) 1_565 5_576 ?
I3 Pb1 I3 26.58(3) . 5_576 ?
I2 Pb1 I3 117.09(2) . 1_556 ?
I2 Pb1 I3 62.91(2) 5_577 1_556 ?
I2 Pb1 I3 89.49(2) 5_567 1_556 ?
I2 Pb1 I3 90.51(2) 1_565 1_556 ?
I3 Pb1 I3 153.42(3) . 1_556 ?
I3 Pb1 I3 180.0 5_576 1_556 ?
I2 Pb1 I3 90.51(2) . 5_577 ?
I2 Pb1 I3 89.49(2) 5_577 5_577 ?
I2 Pb1 I3 62.91(2) 5_567 5_577 ?
I2 Pb1 I3 117.09(2) 1_565 5_577 ?
I3 Pb1 I3 180.00(3) . 5_577 ?
I3 Pb1 I3 153.42(3) 5_576 5_577 ?
I3 Pb1 I3 26.58(3) 1_556 5_577 ?
I2 Pb1 I1 90.882(17) . . ?
I2 Pb1 I1 89.116(17) 5_577 . ?
I2 Pb1 I1 89.116(17) 5_567 . ?
I2 Pb1 I1 90.884(17) 1_565 . ?
I3 Pb1 I1 91.446(10) . . ?
I3 Pb1 I1 91.446(9) 5_576 . ?
I3 Pb1 I1 88.554(9) 1_556 . ?
I3 Pb1 I1 88.554(9) 5_577 . ?
I2 Pb1 I1 89.117(17) . 5_577 ?
I2 Pb1 I1 90.885(17) 5_577 5_577 ?
I2 Pb1 I1 90.884(17) 5_567 5_577 ?
I2 Pb1 I1 89.116(17) 1_565 5_577 ?
I3 Pb1 I1 88.554(9) . 5_577 ?
I3 Pb1 I1 88.554(9) 5_576 5_577 ?
I3 Pb1 I1 91.446(9) 1_556 5_577 ?
I3 Pb1 I1 91.446(9) 5_577 5_577 ?
I1 Pb1 I1 180.0 . 5_577 ?
I2 I2 Pb1 76.191(16) 5_567 . ?
I2 I2 Pb1 76.191(15) 5_567 1_545 ?
Pb1 I2 Pb1 152.38(3) . 1_545 ?
I3 I3 Pb1 76.712(16) 5_576 1_554 ?
I3 I3 Pb1 76.712(16) 5_576 . ?
Pb1 I3 Pb1 153.42(3) 1_554 . ?
C1 C1 C7 92.1(7) 6_565 6_565 ?
C1 C1 C2 152.7(3) 6_565 . ?
C7 C1 C2 88.5(8) 6_565 . ?
C1 C1 C6 72.8(3) 6_565 . ?
C7 C1 C6 145.6(7) 6_565 . ?
C2 C1 C6 119.0 . . ?
C1 C1 C7 55.1(4) 6_565 . ?
C7 C1 C7 37.0(9) 6_565 . ?
C2 C1 C7 120.9(2) . . ?
C6 C1 C7 120.0(2) . . ?
C3 C2 C1 120.0 . . ?
C3 C2 C7 155.8(4) . 6_565 ?
C1 C2 C7 41.8(3) . 6_565 ?
C3 C3 C2 125.1 6 . ?
C3 C3 C4 108.3 6 . ?
C2 C3 C4 120.0 . . ?
C5 C4 C3 120.0 . . ?
C6 C5 C4 119.2 . . ?
C6 C5 C5 55.9 . 6_565 ?
C4 C5 C5 152.7 . 6_565 ?
C5 C6 C1 122.6(10) 6_565 6_565 ?
C5 C6 C5 67.8(9) 6_565 . ?
C1 C6 C5 148.8(3) 6_565 . ?
C5 C6 C1 149.3(4) 6_565 . ?
C1 C6 C1 33.8(5) 6_565 . ?
C5 C6 C1 121.8 . . ?
C7 C7 C1 87.9(7) 6_565 6_565 ?
C7 C7 C8* 78.9(12) 6_565 6_565 ?
C1 C7 C8* 134.9(10) 6_565 6_565 ?
C7 C7 C8 97.5(13) 6_565 . ?
C1 C7 C8 128.9(12) 6_565 . ?
C8* C7 C8 20.1(16) 6_565 . ?
C7 C7 C1 55.1(4) 6_565 . ?
C1 C7 C1 32.8(6) 6_565 . ?
C8* C7 C1 118.4(12) 6_565 . ?
C8 C7 C1 125.9(9) . . ?
C7 C7 C8* 66.4(11) 6_565 . ?
C1 C7 C8* 130.7(10) 6_565 . ?
C8* C7 C8* 12(2) 6_565 . ?
C8 C7 C8* 32(2) . . ?
C1 C7 C8* 108.6(11) . . ?
C7 C7 C8 53.5(9) 6_565 6_565 ?
C1 C7 C8 118.9(11) 6_565 6_565 ?
C8* C7 C8 26.3(16) 6_565 6_565 ?
C8 C7 C8 44(2) . 6_565 ?
C1 C7 C8 94.3(11) . 6_565 ?
C8* C7 C8 14.5(14) . 6_565 ?
C7 C7 C2 130.8(5) 6_565 6_565 ?
C1 C7 C2 49.6(5) 6_565 6_565 ?
C8* C7 C2 147.2(13) 6_565 6_565 ?
C8 C7 C2 127.1(16) . 6_565 ?
C1 C7 C2 79.7(7) . 6_565 ?
C8* C7 C2 158.3(12) . 6_565 ?
C8 C7 C2 161.2(7) 6_565 6_565 ?
C8* C8 C8* 9.2(15) 6_565 . ?
C8* C8 C8 23.1(10) 6_565 6_565 ?
C8* C8 C8 13.9(10) . 6_565 ?
C8* C8 N1 86.9(14) 6_565 . ?
C8* C8 N1 78.0(12) . . ?
C8 C8 N1 64.4(14) 6_565 . ?
C8* C8 C7 75.3(18) 6_565 . ?
C8* C8 C7 77.9(12) . . ?
C8 C8 C7 82.5(13) 6_565 . ?
N1 C8 C7 115.9(10) . . ?
C8* C8 C7 49.1(16) 6_565 6_565 ?
C8* C8 C7 49.9(10) . 6_565 ?
C8 C8 C7 53.5(9) 6_565 6_565 ?
N1 C8 C7 98.2(12) . 6_565 ?
C7 C8 C7 29.0(7) . 6_565 ?
C8* C8* C8 156.9(10) 6_565 6_565 ?
C8* C8* C8 13.9(9) 6_565 . ?
C8 C8* C8 143.0(12) 6_565 . ?
C8* C8* C7 101.1(12) 6_565 6_565 ?
C8 C8* C7 85(3) 6_565 6_565 ?
C8 C8* C7 103.7(11) . 6_565 ?
C8* C8* N1 83.7(11) 6_565 . ?
C8 C8* N1 73.7(4) 6_565 . ?
C8 C8* N1 70.1(7) . . ?
C7 C8* N1 114.8(11) 6_565 . ?
C8* C8* C7 66.5(12) 6_565 . ?
C8 C8* C7 116(3) 6_565 . ?
C8 C8* C7 70.1(8) . . ?
C7 C8* C7 34.6(7) 6_565 . ?
N1 C8* C7 109.1(9) . . ?
C8 N1 C8 51(3) . 6_565 ?
C8 N1 C8* 19.4(15) . 6_565 ?
C8 N1 C8* 32(2) 6_565 6_565 ?
C8 N1 C8* 32(2) . . ?
C8 N1 C8* 19.4(15) 6_565 . ?
C8* N1 C8* 13(2) 6_565 . ?

loop_
_geom_bond_atom_site_label_1
_geom_bond_atom_site_label_2
_geom_bond_distance
_geom_bond_site_symmetry_2
_geom_bond_publ_flag
Pb1 I2 3.1608(3) . ?
Pb1 I2 3.1608(3) 5_577 ?
Pb1 I2 3.1608(3) 5_567 ?
Pb1 I2 3.1608(3) 1_565 ?
Pb1 I3 3.1798(3) . ?
Pb1 I3 3.1798(3) 5_576 ?
Pb1 I3 3.1798(3) 1_556 ?
Pb1 I3 3.1798(3) 5_577 ?
Pb1 I1 3.2055(5) . ?
Pb1 I1 3.2055(5) 5_577 ?
I2 I2 1.5089(18) 5_567 ?
I2 Pb1 3.1608(3) 1_545 ?
I3 I3 1.4617(18) 5_576 ?
I3 Pb1 3.1798(3) 1_554 ?
C1 C1 0.803(14) 6_565 ?
C1 C7 1.217(6) 6_565 ?
C1 C2 1.3900 . ?
C1 C6 1.3814 . ?
C1 C7 1.482(2) . ?
C2 C3 1.3900 . ?
C2 C7 1.824(15) 6_565 ?
C3 C3 1.267(16) 6 ?
C3 C4 1.3900 . ?
C4 C5 1.3900 . ?
C5 C6 1.3739 . ?
C5 C5 1.53(3) 6_565 ?
C6 C5 1.367(15) 6_565 ?
C6 C1 1.378(5) 6_565 ?
C7 C7 0.892(19) 6_565 ?
C7 C1 1.216(6) 6_565 ?
C7 C8* 1.439(18) 6_565 ?
C7 C8 1.481(2) . ?
C7 C8* 1.540(2) . ?
C7 C8 1.826(16) 6_565 ?
C7 C2 1.824(15) 6_565 ?
C8 C8* 0.51(4) 6_565 ?
C8 C8* 0.83(5) . ?
C8 C8 1.28(6) 6_565 ?
C8 N1 1.479(2) . ?
C8 C7 1.826(16) 6_565 ?
C8* C8* 0.34(6) 6_565 ?
C8* C8 0.51(4) 6_565 ?
C8* C7 1.439(18) 6_565 ?
C8* N1 1.539(2) . ?
N1 C8 1.479(2) 6_565 ?
N1 C8* 1.539(2) 6_565 ?
